data_7220358
loop_
_publ_author_name
'Guo, Qianqian'
'Merkens, Carina'
'Si, Runze'
'Englert, Ulli'

_publ_section_title
;
 Crosslinking of the Pd(acacCN)2building unit with Ag(i) salts: dynamic 1D
 polymers and an extended 3D network
;
_journal_issue 23
_journal_name_full CrystEngComm
_journal_page_first 4383
_journal_paper_doi 10.1039/C5CE00043B
_journal_volume 17
_journal_year 2015
_chemical_formula_moiety 'C12 H12 Ag N2 O4 Pd, B F4, C H3 O H'
_chemical_formula_sum 'C13 H16 Ag B F4 N2 O5 Pd'
_chemical_formula_weight 581.36
_chemical_name_systematic
;
 ?
;
_space_group_crystal_system monoclinic
_space_group_IT_number 14
_space_group_name_Hall '-P 2ybc'
_space_group_name_H-M_alt 'P 1 21/c 1'
_symmetry_space_group_name_Hall '-P 2ybc'
_symmetry_space_group_name_H-M 'P 1 21/c 1'
_atom_sites_solution_hydrogens mixed
_audit_creation_method SHELXL-2013
_audit_update_record
;
2015-04-01 deposited with the CCDC.
2015-05-05 downloaded from the CCDC.
;
_cell_angle_alpha 90
_cell_angle_beta 98.1670(10)
_cell_angle_gamma 90
_cell_formula_units_Z 4
_cell_length_a 11.6947(9)
_cell_length_b 17.3278(14)
_cell_length_c 9.1324(7)
_cell_measurement_reflns_used 7530
_cell_measurement_temperature 100(2)
_cell_measurement_theta_max 26.59
_cell_measurement_theta_min 2.35
_cell_volume 1831.9(2)
_computing_cell_refinement 'SAINT (Bruker, 2009)'
_computing_data_collection 'SMART (Bruker, 2002)'
_computing_data_reduction 'SAINT (Bruker, 2009)'
_computing_molecular_graphics 'PLATON (Spek, 2009)'
_computing_publication_material 'SHELXL-2013 (Sheldrick, 2013)'
_computing_structure_refinement 'SHELXL-2013 (Sheldrick, 2013)'
_computing_structure_solution 'SHELXS97 (Sheldrick, 2008)'
_diffrn_ambient_temperature 100(2)
_diffrn_measured_fraction_theta_full 0.998
_diffrn_measured_fraction_theta_max 0.996
_diffrn_measurement_device_type 'CCD area detector'
_diffrn_measurement_method '\w scans'
_diffrn_radiation_type MoK\a
_diffrn_radiation_wavelength 0.71073
_diffrn_reflns_av_R_equivalents 0.0597
_diffrn_reflns_av_unetI/netI 0.0563
_diffrn_reflns_laue_measured_fraction_full 0.998
_diffrn_reflns_laue_measured_fraction_max 0.996
_diffrn_reflns_limit_h_max 14
_diffrn_reflns_limit_h_min -14
_diffrn_reflns_limit_k_max 21
_diffrn_reflns_limit_k_min -21
_diffrn_reflns_limit_l_max 11
_diffrn_reflns_limit_l_min -11
_diffrn_reflns_number 21198
_diffrn_reflns_point_group_measured_fraction_full 0.998
_diffrn_reflns_point_group_measured_fraction_max 0.996
_diffrn_reflns_theta_full 25.242
_diffrn_reflns_theta_max 26.592
_diffrn_reflns_theta_min 1.759
_diffrn_source 'Incoatec microsource'
_exptl_absorpt_coefficient_mu 2.117
_exptl_absorpt_correction_T_max 0.7454
_exptl_absorpt_correction_T_min 0.5976
_exptl_absorpt_correction_type multi-scan
_exptl_absorpt_process_details SADABS
_exptl_crystal_colour 'light yellow'
_exptl_crystal_density_diffrn 2.108
_exptl_crystal_description rod
_exptl_crystal_F_000 1128
_exptl_crystal_size_max 0.260
_exptl_crystal_size_mid 0.220
_exptl_crystal_size_min 0.160
_refine_diff_density_max 1.171
_refine_diff_density_min -1.224
_refine_diff_density_rms 0.176
_refine_ls_extinction_method none
_refine_ls_goodness_of_fit_ref 1.132
_refine_ls_hydrogen_treatment mixed
_refine_ls_matrix_type full
_refine_ls_number_parameters 253
_refine_ls_number_reflns 3820
_refine_ls_number_restraints 1
_refine_ls_restrained_S_all 1.132
_refine_ls_R_factor_all 0.0476
_refine_ls_R_factor_gt 0.0418
_refine_ls_shift/su_max 0.001
_refine_ls_shift/su_mean 0.000
_refine_ls_structure_factor_coef Fsqd
_refine_ls_weighting_details 'w=1/[\s^2^(Fo^2^)+(0.0381P)^2^+4.5803P] where P=(Fo^2^+2Fc^2^)/3'
_refine_ls_weighting_scheme calc
_refine_ls_wR_factor_gt 0.1204
_refine_ls_wR_factor_ref 0.1242
_reflns_Friedel_coverage 0.000
_reflns_number_gt 3107
_reflns_number_total 3820
_reflns_threshold_expression 'I > 2\s(I)'
_cod_data_source_file c5ce00043b3.cif
_cod_data_source_block 2alpha
_cod_depositor_comments 'Adding full bibliography for 7220357--7220365.cif.'
_cod_database_code 7220358
_shelx_space_group_comment
;
The symmetry employed for this shelxl refinement is uniquely defined
by the following loop, which should always be used as a source of
symmetry information in preference to the above space-group names.
They are only intended as comments.
;
_shelx_estimated_absorpt_t_min 0.609
_shelx_estimated_absorpt_t_max 0.728
_shelxl_version_number 2013-4

loop_
_space_group_symop_operation_xyz
'x, y, z'
'-x, y+1/2, -z+1/2'
'-x, -y, -z'
'x, -y-1/2, z-1/2'

loop_
_atom_site_label
_atom_site_type_symbol
_atom_site_fract_x
_atom_site_fract_y
_atom_site_fract_z
_atom_site_U_iso_or_equiv
_atom_site_adp_type
_atom_site_occupancy
_atom_site_site_symmetry_order
_atom_site_calc_flag
_atom_site_refinement_flags_posn
_atom_site_refinement_flags_adp
Pd1 Pd 0.25885(3) 0.26193(2) 0.79211(4) 0.01552(13) Uani 1 1 d . .
O1 O 0.3368(2) 0.17595(16) 0.7048(3) 0.0193(6) Uani 1 1 d . .
O2 O 0.3419(2) 0.34231(17) 0.6951(3) 0.0209(6) Uani 1 1 d . .
C1 C 0.4657(4) 0.1089(3) 0.5751(5) 0.0260(10) Uani 1 1 d . .
H1A H 0.5449 0.1035 0.6259 0.039 Uiso 1 1 calc R U
H1B H 0.4663 0.1097 0.4679 0.039 Uiso 1 1 calc R U
H1C H 0.4190 0.0653 0.6009 0.039 Uiso 1 1 calc R U
C2 C 0.4146(3) 0.1832(2) 0.6223(5) 0.0183(8) Uani 1 1 d . .
C3 C 0.4549(4) 0.2557(3) 0.5722(6) 0.0198(9) Uani 1 1 d . .
C4 C 0.4140(3) 0.3299(2) 0.6070(5) 0.0189(9) Uani 1 1 d . .
C5 C 0.4536(4) 0.4010(3) 0.5356(5) 0.0247(10) Uani 1 1 d . .
H5A H 0.3913 0.4202 0.4614 0.037 Uiso 1 1 calc R U
H5B H 0.5212 0.3887 0.4877 0.037 Uiso 1 1 calc R U
H5C H 0.4743 0.4408 0.6111 0.037 Uiso 1 1 calc R U
C6 C 0.5431(4) 0.2516(3) 0.4822(5) 0.0186(9) Uani 1 1 d . .
N1 N 0.6153(3) 0.2472(2) 0.4103(5) 0.0258(9) Uani 1 1 d . .
O3 O 0.1716(2) 0.18133(16) 0.8833(3) 0.0189(6) Uani 1 1 d . .
O4 O 0.1865(2) 0.34804(16) 0.8877(3) 0.0183(6) Uani 1 1 d . .
C7 C 0.0333(4) 0.1243(3) 1.0099(5) 0.0257(10) Uani 1 1 d . .
H7A H 0.0661 0.0779 0.9709 0.039 Uiso 1 1 calc R U
H7B H -0.0493 0.1273 0.9720 0.039 Uiso 1 1 calc R U
H7C H 0.0436 0.1219 1.1182 0.039 Uiso 1 1 calc R U
C8 C 0.0932(3) 0.1941(2) 0.9621(5) 0.0185(8) Uani 1 1 d . .
C9 C 0.0622(4) 0.2686(2) 1.0082(5) 0.0162(9) Uani 1 1 d . .
C10 C 0.1128(3) 0.3405(2) 0.9752(5) 0.0173(8) Uani 1 1 d . .
C11 C 0.0804(4) 0.4130(2) 1.0483(5) 0.0245(9) Uani 1 1 d . .
H11A H 0.1151 0.4574 1.0049 0.037 Uiso 1 1 calc R U
H11B H 0.1087 0.4105 1.1545 0.037 Uiso 1 1 calc R U
H11C H -0.0039 0.4185 1.0334 0.037 Uiso 1 1 calc R U
C12 C -0.0268(4) 0.2722(2) 1.0985(6) 0.0219(10) Uani 1 1 d . .
N2 N -0.0990(3) 0.2742(2) 1.1715(5) 0.0268(9) Uani 1 1 d . .
Ag1 Ag 0.75732(3) 0.26524(2) 0.29098(5) 0.02442(14) Uani 1 1 d . .
O5 O 0.7264(3) 0.4113(2) 0.3177(4) 0.0356(8) Uani 1 1 d D .
H5O H 0.731(4) 0.430(3) 0.403(3) 0.034(15) Uiso 1 1 d D .
C13 C 0.7746(5) 0.4676(3) 0.2297(7) 0.0419(13) Uani 1 1 d . .
H13A H 0.8579 0.4719 0.2626 0.063 Uiso 1 1 calc R U
H13B H 0.7378 0.5177 0.2406 0.063 Uiso 1 1 calc R U
H13C H 0.7613 0.4519 0.1256 0.063 Uiso 1 1 calc R U
B1 B 0.7709(5) 0.0697(3) 0.2188(7) 0.0285(12) Uani 1 1 d . .
F1 F 0.6933(3) 0.0350(2) 0.2949(4) 0.0626(11) Uani 1 1 d . .
F2 F 0.8034(4) 0.0187(2) 0.1185(5) 0.0823(14) Uani 1 1 d . .
F3 F 0.8622(4) 0.0976(2) 0.3135(5) 0.0833(15) Uani 1 1 d . .
F4 F 0.7202(3) 0.13205(18) 0.1347(4) 0.0497(9) Uani 1 1 d . .

loop_
_atom_site_aniso_label
_atom_site_aniso_U_11
_atom_site_aniso_U_22
_atom_site_aniso_U_33
_atom_site_aniso_U_23
_atom_site_aniso_U_13
_atom_site_aniso_U_12
Pd1 0.0135(2) 0.0177(2) 0.0165(2) 0.00007(12) 0.00618(14) 0.00026(11)
O1 0.0194(14) 0.0202(15) 0.0203(15) -0.0008(12) 0.0093(12) 0.0004(11)
O2 0.0205(14) 0.0199(15) 0.0243(16) 0.0000(12) 0.0100(13) 0.0007(12)
C1 0.027(2) 0.025(2) 0.029(2) -0.003(2) 0.016(2) 0.0041(18)
C2 0.0151(19) 0.025(2) 0.015(2) -0.0012(17) 0.0013(16) 0.0030(16)
C3 0.013(2) 0.026(2) 0.021(2) -0.0022(18) 0.0039(18) -0.0021(16)
C4 0.0129(18) 0.025(2) 0.019(2) -0.0006(17) 0.0029(16) -0.0026(16)
C5 0.027(2) 0.024(2) 0.025(2) 0.0010(19) 0.0136(19) -0.0025(18)
C6 0.017(2) 0.022(2) 0.018(2) -0.0054(18) 0.0061(19) -0.0009(17)
N1 0.023(2) 0.030(2) 0.029(2) -0.0059(17) 0.0175(18) -0.0038(16)
O3 0.0186(14) 0.0206(15) 0.0191(15) -0.0012(12) 0.0084(12) 0.0002(12)
O4 0.0187(14) 0.0217(15) 0.0165(15) 0.0006(12) 0.0092(12) 0.0008(12)
C7 0.027(2) 0.023(2) 0.028(2) -0.0012(19) 0.008(2) -0.0037(18)
C8 0.0158(19) 0.022(2) 0.017(2) -0.0012(17) 0.0027(16) 0.0005(16)
C9 0.012(2) 0.022(2) 0.016(2) -0.0024(16) 0.0076(17) 0.0001(15)
C10 0.0139(18) 0.021(2) 0.017(2) -0.0014(17) 0.0031(16) 0.0021(15)
C11 0.023(2) 0.020(2) 0.032(3) 0.0018(19) 0.0090(19) 0.0026(17)
C12 0.016(2) 0.019(2) 0.031(3) -0.0014(18) 0.002(2) -0.0018(16)
N2 0.021(2) 0.027(2) 0.035(2) -0.0037(17) 0.0108(18) -0.0029(15)
Ag1 0.0183(2) 0.0297(3) 0.0281(2) -0.00025(14) 0.01317(16) -0.00123(12)
O5 0.047(2) 0.0283(18) 0.034(2) 0.0019(16) 0.0167(17) 0.0012(16)
C13 0.042(3) 0.030(3) 0.054(4) 0.008(3) 0.009(3) -0.004(2)
B1 0.032(3) 0.020(2) 0.033(3) 0.005(2) 0.004(2) -0.001(2)
F1 0.054(2) 0.067(3) 0.072(3) 0.027(2) 0.0270(19) -0.0041(19)
F2 0.122(4) 0.040(2) 0.098(3) -0.008(2) 0.060(3) 0.012(2)
F3 0.082(3) 0.074(3) 0.077(3) 0.035(2) -0.050(2) -0.031(2)
F4 0.062(2) 0.0330(16) 0.048(2) 0.0104(15) -0.0145(16) -0.0024(15)

loop_
_atom_type_symbol
_atom_type_description
_atom_type_scat_dispersion_real
_atom_type_scat_dispersion_imag
_atom_type_scat_source
C C 0.0033 0.0016 'International Tables Vol C Tables 4.2.6.8 and 6.1.1.4'
H H 0.0000 0.0000 'International Tables Vol C Tables 4.2.6.8 and 6.1.1.4'
B B 0.0013 0.0007 'International Tables Vol C Tables 4.2.6.8 and 6.1.1.4'
N N 0.0061 0.0033 'International Tables Vol C Tables 4.2.6.8 and 6.1.1.4'
O O 0.0106 0.0060 'International Tables Vol C Tables 4.2.6.8 and 6.1.1.4'
F F 0.0171 0.0103 'International Tables Vol C Tables 4.2.6.8 and 6.1.1.4'
Pd Pd -0.9988 1.0072 'International Tables Vol C Tables 4.2.6.8 and 6.1.1.4'
Ag Ag -0.8971 1.1015 'International Tables Vol C Tables 4.2.6.8 and 6.1.1.4'

loop_
_geom_angle_atom_site_label_1
_geom_angle_atom_site_label_2
_geom_angle_atom_site_label_3
_geom_angle
_geom_angle_site_symmetry_1
_geom_angle_site_symmetry_3
O1 Pd1 O2 93.80(12) . .
O1 Pd1 O4 177.32(12) . .
O2 Pd1 O4 86.25(12) . .
O1 Pd1 O3 86.15(12) . .
O2 Pd1 O3 178.04(12) . .
O4 Pd1 O3 93.90(12) . .
C2 O1 Pd1 125.2(3) . .
C4 O2 Pd1 125.4(3) . .
O1 C2 C3 124.9(4) . .
O1 C2 C1 115.6(4) . .
C3 C2 C1 119.6(4) . .
C6 C3 C4 118.2(4) . .
C6 C3 C2 116.3(4) . .
C4 C3 C2 125.6(4) . .
O2 C4 C3 124.8(4) . .
O2 C4 C5 114.4(4) . .
C3 C4 C5 120.8(4) . .
N1 C6 C3 178.8(5) . .
C6 N1 Ag1 167.1(4) . .
C8 O3 Pd1 125.1(3) . .
C10 O4 Pd1 125.1(3) . .
O3 C8 C9 124.4(4) . .
O3 C8 C7 115.7(4) . .
C9 C8 C7 119.9(4) . .
C12 C9 C8 116.8(4) . .
C12 C9 C10 116.4(4) . .
C8 C9 C10 126.8(4) . .
O4 C10 C9 124.3(4) . .
O4 C10 C11 115.7(4) . .
C9 C10 C11 119.9(4) . .
N2 C12 C9 179.2(5) . .
C12 N2 Ag1 172.5(4) . 1_456
N2 Ag1 N1 175.75(15) 1_654 .
N2 Ag1 O5 96.22(13) 1_654 .
N1 Ag1 O5 88.02(13) . .
C13 O5 Ag1 123.1(3) . .
F1 B1 F3 110.6(5) . .
F1 B1 F2 109.0(5) . .
F3 B1 F2 112.8(5) . .
F1 B1 F4 111.0(4) . .
F3 B1 F4 107.8(4) . .
F2 B1 F4 105.5(5) . .

loop_
_geom_bond_atom_site_label_1
_geom_bond_atom_site_label_2
_geom_bond_distance
_geom_bond_site_symmetry_2
Pd1 O1 1.973(3) .
Pd1 O2 1.978(3) .
Pd1 O4 1.979(3) .
Pd1 O3 1.982(3) .
O1 C2 1.267(5) .
O2 C4 1.265(5) .
C1 C2 1.508(6) .
C2 C3 1.438(6) .
C3 C6 1.409(7) .
C3 C4 1.424(6) .
C4 C5 1.498(6) .
C6 N1 1.143(6) .
N1 Ag1 2.135(4) .
O3 C8 1.263(5) .
O4 C10 1.262(5) .
C7 C8 1.494(6) .
C8 C9 1.421(6) .
C9 C12 1.419(7) .
C9 C10 1.429(6) .
C10 C11 1.496(6) .
C12 N2 1.149(6) .
N2 Ag1 2.134(4) 1_456
Ag1 N2 2.134(4) 1_654
Ag1 O5 2.573(4) .
O5 C13 1.431(6) .
B1 F1 1.359(6) .
B1 F3 1.363(7) .
B1 F2 1.365(7) .
B1 F4 1.407(6) .
